data_1572494
loop_
_publ_author_name
'Miyazaki, Ryuya'
'Takada, Fumito'
'Kikuchi, Takunari'
'Oguro, Yuya'
'Kamata, Makoto'
'Yukawa, Takafumi'
'Kato, Kenta'
'Muto, Kei'
'Yamaguchi, Junichiro'

_publ_section_title
;
 2<i>H</i>-Thiazolo[4,5-<i>d</i>][1,2,3]triazole: synthesis,
 functionalization, and application in scaffold-hopping.
;
_journal_issue 38
_journal_name_full 'Chemical science'
_journal_page_first 15835
_journal_page_last 15840
_journal_paper_doi 10.1039/d4sc03874f
_journal_volume 15
_journal_year 2024
_chemical_formula_moiety 'C17 H13 N7 O4 S'
_chemical_formula_sum 'C17 H13 N7 O4 S'
_chemical_formula_weight 411.40
_space_group_crystal_system monoclinic
_space_group_IT_number 14
_space_group_name_Hall '-P 2yn'
_space_group_name_H-M_alt 'P 1 21/n 1'
_atom_sites_solution_hydrogens geom
_atom_sites_solution_primary dual
_audit_creation_date 2023-09-01
_audit_creation_method
;
Olex2 1.5
(compiled 2023.08.24 svn.re1ec1418 for OlexSys, GUI svn.r6817)
;
_audit_update_record
;
2024-06-06 deposited with the CCDC.	2024-09-03 downloaded from the CCDC.
;
_cell_angle_alpha 90
_cell_angle_beta 97.338(3)
_cell_angle_gamma 90
_cell_formula_units_Z 4
_cell_length_a 17.5466(5)
_cell_length_b 4.9289(2)
_cell_length_c 23.3375(6)
_cell_measurement_reflns_used 5129
_cell_measurement_temperature 100.15
_cell_measurement_theta_max 74.8680
_cell_measurement_theta_min 2.9910
_cell_volume 2001.82(11)
_computing_cell_refinement 'CrysAlisPro 1.171.42.100a (Rigaku OD, 2023)'
_computing_data_collection 'CrysAlisPro 1.171.42.100a (Rigaku OD, 2023)'
_computing_data_reduction 'CrysAlisPro 1.171.42.100a (Rigaku OD, 2023)'
_computing_molecular_graphics 'Olex2 1.5 (Dolomanov et al., 2009)'
_computing_publication_material 'Olex2 1.5 (Dolomanov et al., 2009)'
_computing_structure_refinement 'SHELXL 2018/3 (Sheldrick, 2015)'
_computing_structure_solution 'SHELXT 2018/2 (Sheldrick, 2018)'
_diffrn_ambient_temperature 100.15
_diffrn_detector 'Hybrid Pixel Array Detector'
_diffrn_detector_area_resol_mean 10.0000
_diffrn_detector_type HyPix
_diffrn_measured_fraction_theta_full 0.993
_diffrn_measured_fraction_theta_max 0.925
_diffrn_measurement_details
;
List of Runs (angles in degrees, time in seconds):

  # Type    Start    End  Width  t~exp~   \w     \q     \k     \f   Frames
#--------------------------------------------------------------------------
  1  \w     43.00  68.00   0.50    2.42    --  108.01 -61.00  90.00   50
  2  \w     38.00  63.00   0.50    2.42    --  108.01 -61.00  60.00   50
  3  \w     36.00  61.00   0.50    2.42    --  108.01 -61.00 -30.00   50
  4  \w     34.00  65.00   0.50    2.42    --  108.01 -61.00  30.00   62
  5  \w     34.00 100.00   0.50    2.42    --  108.01 -77.00-120.00  132
  6  \w     39.00  68.00   0.50    2.42    --  108.01 -61.00 -90.00   58
  7  \w     43.00  68.00   0.50    2.42    --  108.01 -61.00-120.00   50
  8  \w     36.00  66.00   0.50    2.42    --  108.01 -61.00-180.00   60
  9  \w     10.00  38.00   0.50    0.60    --   42.80 -43.00-158.00   56
 10  \w     70.00  96.00   0.50    0.60    --   42.80  43.00  -6.00   52
 11  \w     95.00 173.00   0.50    2.42    --  108.01  43.00  -6.00  156
 12  \w     70.00 117.00   0.50    0.60    --   42.80 178.00 120.00   94
 13  \w    -46.00 -20.00   0.50    2.42    --  -96.00  45.00 120.00   52
 14  \w    -47.00 -20.00   0.50    2.42    --  -96.00  45.00 150.00   54
 15  \w    -50.00 -24.00   0.50    2.42    --  -96.00  45.00  90.00   52
 16  \w    -49.00  33.00   0.50    0.60    --  -42.80  43.00  -6.00  164
 17  \w    -48.00 -22.00   0.50    2.42    --  -96.00  43.00  -6.00   52
 18  \w    -50.00 -24.00   0.50    2.42    --  -96.00  45.00 -30.00   52
 19  \w    -67.00 -25.00   0.50    2.42    --  -96.00  61.00-180.00   84
 20  \w   -118.00 -20.00   0.50    0.60    --  -42.80 -43.00-158.00  196
 21  \w   -172.00-147.00   0.50    2.42    --  -96.00 -43.00-158.00   50
 22  \w   -107.00 -74.00   0.50    2.42    --  -96.00 -43.00-158.00   66
 23  \w   -177.00-148.00   0.50    2.42    --  -96.00 -15.00  90.00   58
 24  \w   -129.00 -76.00   0.50    2.42    --  -96.00 -15.00  90.00  106
 25  \w    -71.00 -46.00   0.50    2.42    --  -96.00 -15.00  90.00   50
;
_diffrn_measurement_device 'four-circle diffractometer'
_diffrn_measurement_device_type 'XtaLAB Synergy, Dualflex, HyPix'
_diffrn_measurement_method '\w scans'
_diffrn_orient_matrix_type 'CrysAlisPro convention (1999,Acta A55,543-557)'
_diffrn_orient_matrix_UB_11 0.0830390000
_diffrn_orient_matrix_UB_12 0.0236512000
_diffrn_orient_matrix_UB_13 -0.0142090000
_diffrn_orient_matrix_UB_21 0.0286236000
_diffrn_orient_matrix_UB_22 -0.1658970000
_diffrn_orient_matrix_UB_23 0.0544756000
_diffrn_orient_matrix_UB_31 -0.0106345000
_diffrn_orient_matrix_UB_32 -0.2638225000
_diffrn_orient_matrix_UB_33 -0.0355905000
_diffrn_radiation_monochromator mirror
_diffrn_radiation_probe x-ray
_diffrn_radiation_type 'Cu K\a'
_diffrn_radiation_wavelength 1.54184
_diffrn_reflns_av_R_equivalents 0.0424
_diffrn_reflns_av_unetI/netI 0.0395
_diffrn_reflns_Laue_measured_fraction_full 0.993
_diffrn_reflns_Laue_measured_fraction_max 0.925
_diffrn_reflns_limit_h_max 21
_diffrn_reflns_limit_h_min -22
_diffrn_reflns_limit_k_max 4
_diffrn_reflns_limit_k_min -5
_diffrn_reflns_limit_l_max 26
_diffrn_reflns_limit_l_min -29
_diffrn_reflns_number 10617
_diffrn_reflns_point_group_measured_fraction_full 0.993
_diffrn_reflns_point_group_measured_fraction_max 0.925
_diffrn_reflns_theta_full 67.684
_diffrn_reflns_theta_max 75.155
_diffrn_reflns_theta_min 2.976
_diffrn_source 'micro-focus sealed X-ray tube'
_diffrn_source_type 'PhotonJet (Cu) X-ray Source'
_exptl_absorpt_coefficient_mu 1.785
_exptl_absorpt_correction_T_max 1.000
_exptl_absorpt_correction_T_min 0.616
_exptl_absorpt_correction_type gaussian
_exptl_absorpt_process_details
;
CrysAlisPro 1.171.42.100a (Rigaku Oxford Diffraction, 2023)
Numerical absorption correction based on gaussian integration over
a multifaceted crystal model
Empirical absorption correction using spherical harmonics,
implemented in SCALE3 ABSPACK scaling algorithm.
;
_exptl_crystal_colour yellow
_exptl_crystal_colour_primary yellow
_exptl_crystal_density_diffrn 1.365
_exptl_crystal_description plate
_exptl_crystal_F_000 848
_exptl_crystal_size_max 0.52
_exptl_crystal_size_mid 0.06
_exptl_crystal_size_min 0.04
_refine_diff_density_max 0.421
_refine_diff_density_min -0.386
_refine_diff_density_rms 0.084
_refine_ls_extinction_method none
_refine_ls_goodness_of_fit_ref 1.065
_refine_ls_hydrogen_treatment constr
_refine_ls_matrix_type full
_refine_ls_number_parameters 263
_refine_ls_number_reflns 3814
_refine_ls_number_restraints 0
_refine_ls_restrained_S_all 1.065
_refine_ls_R_factor_all 0.0664
_refine_ls_R_factor_gt 0.0583
_refine_ls_shift/su_max 0.007
_refine_ls_shift/su_mean 0.000
_refine_ls_structure_factor_coef Fsqd
_refine_ls_weighting_details 'w=1/[\s^2^(Fo^2^)+(0.1127P)^2^+1.1182P] where P=(Fo^2^+2Fc^2^)/3'
_refine_ls_weighting_scheme calc
_refine_ls_wR_factor_gt 0.1665
_refine_ls_wR_factor_ref 0.1746
_reflns_Friedel_coverage 0.000
_reflns_number_gt 3238
_reflns_number_total 3814
_reflns_threshold_expression 'I > 2\s(I)'
_cod_data_source_file d4sc03874f2.cif
_cod_data_source_block 9A
_cod_depositor_comments 'Adding full bibliography for 1572494--1572495.cif.'
_cod_database_code 1572494
_shelx_shelxl_version_number 2018/3
_chemical_oxdiff_formula 'C11 H10 N O'
_shelx_space_group_comment
;
The symmetry employed for this shelxl refinement is uniquely defined
by the following loop, which should always be used as a source of
symmetry information in preference to the above space-group names.
They are only intended as comments.
;
_shelx_estimated_absorpt_t_max 0.932
_shelx_estimated_absorpt_t_min 0.457
_olex2_refinement_description
;
1.a Secondary CH2 refined with riding coordinates:
 C5(H5A,H5B)
1.b Aromatic/amide H refined with riding coordinates:
 C14(H14), C17(H17), C16(H16), C11(H11), C10(H10), C7(H7), C9(H9), C8(H8)
1.c Idealised Me refined as rotating group:
 C4(H4A,H4B,H4C)
;
_smtbx_masks_void_probe_radius 1.2
_smtbx_masks_void_truncation_radius 1.2
_olex2_submission_special_instructions 'No special instructions were received'
_oxdiff_exptl_absorpt_empirical_details
;
Empirical correction (ABSPACK) includes:
- Absorption correction using spherical harmonics
- Frame scaling
;
_oxdiff_exptl_absorpt_empirical_full_max 2.205
_oxdiff_exptl_absorpt_empirical_full_min 0.565

loop_
_space_group_symop_operation_xyz
'x, y, z'
'-x+1/2, y+1/2, -z+1/2'
'-x, -y, -z'
'x-1/2, -y-1/2, z-1/2'

loop_
_atom_site_label
_atom_site_type_symbol
_atom_site_fract_x
_atom_site_fract_y
_atom_site_fract_z
_atom_site_U_iso_or_equiv
_atom_site_adp_type
_atom_site_occupancy
_atom_site_site_symmetry_order
_atom_site_calc_flag
_atom_site_refinement_flags_posn
_atom_site_refinement_flags_adp
_atom_site_refinement_flags_occupancy
_atom_site_disorder_assembly
_atom_site_disorder_group
S1 S 0.67501(3) 0.69004(13) 0.73297(2) 0.0296(2) Uani 1 1 d . . . . .
O1 O 0.81793(11) 0.3684(4) 0.56192(8) 0.0375(5) Uani 1 1 d . . . . .
O3 O 0.71859(11) -0.5225(4) 0.41189(8) 0.0394(5) Uani 1 1 d . . . . .
O4 O 0.60214(13) -0.4286(4) 0.37579(8) 0.0452(5) Uani 1 1 d . . . . .
N1 N 0.56067(13) 0.8967(4) 0.65732(9) 0.0302(5) Uani 1 1 d . . . . .
N4 N 0.69030(12) 0.3837(5) 0.63178(8) 0.0291(5) Uani 1 1 d . . . . .
N3 N 0.64486(12) 0.4097(4) 0.57986(8) 0.0286(5) Uani 1 1 d . . . . .
N2 N 0.58746(13) 0.5972(4) 0.57769(8) 0.0298(5) Uani 1 1 d . . . . .
O2 O 0.81796(14) -0.0284(5) 0.60148(10) 0.0525(6) Uani 1 1 d . . . . .
N6 N 0.79033(13) 0.1463(5) 0.56839(9) 0.0316(5) Uani 1 1 d . . . . .
N5 N 0.57435(13) 1.0823(5) 0.75130(9) 0.0311(5) Uani 1 1 d . . . . .
N7 N 0.65988(14) -0.3869(5) 0.41003(9) 0.0333(5) Uani 1 1 d . . . . .
C2 C 0.59801(15) 0.7011(5) 0.63062(10) 0.0289(5) Uani 1 1 d . . . . .
C12 C 0.65066(14) 0.2265(5) 0.53488(10) 0.0271(5) Uani 1 1 d . . . . .
C13 C 0.71797(15) 0.0804(5) 0.53126(10) 0.0291(5) Uani 1 1 d . . . . .
C3 C 0.66081(14) 0.5672(5) 0.66307(10) 0.0281(5) Uani 1 1 d . . . . .
C14 C 0.72223(15) -0.1217(5) 0.49157(10) 0.0299(5) Uani 1 1 d . . . . .
H14 H 0.767584 -0.226534 0.491134 0.036 Uiso 1 1 calc R U . . .
C17 C 0.58739(15) 0.1811(5) 0.49314(10) 0.0292(5) Uani 1 1 d . . . . .
H17 H 0.541861 0.284986 0.493564 0.035 Uiso 1 1 calc R U . . .
C1 C 0.59477(14) 0.9146(5) 0.71137(10) 0.0282(5) Uani 1 1 d . . . . .
C15 C 0.65707(15) -0.1672(5) 0.45176(10) 0.0294(5) Uani 1 1 d . . . . .
C16 C 0.59116(15) -0.0151(5) 0.45126(10) 0.0305(5) Uani 1 1 d . . . . .
H16 H 0.548675 -0.044659 0.422397 0.037 Uiso 1 1 calc R U . . .
C4 C 0.60878(16) 1.0575(6) 0.81177(10) 0.0371(6) Uani 1 1 d . . . . .
H4A H 0.588984 0.894282 0.828752 0.056 Uiso 1 1 calc R U . . .
H4B H 0.595589 1.217567 0.833408 0.056 Uiso 1 1 calc R U . . .
H4C H 0.664760 1.044298 0.813545 0.056 Uiso 1 1 calc R U . . .
C5 C 0.50232(16) 1.2385(6) 0.73990(11) 0.0346(6) Uani 1 1 d . . . . .
H5A H 0.490579 1.272844 0.697905 0.042 Uiso 1 1 calc R U . . .
H5B H 0.508740 1.415935 0.759795 0.042 Uiso 1 1 calc R U . . .
C11 C 0.39593(17) 0.8956(6) 0.72543(13) 0.0401(6) Uani 1 1 d . . . . .
H11 H 0.407429 0.869165 0.687133 0.048 Uiso 1 1 calc R U . . .
C6 C 0.43658(16) 1.0868(6) 0.76072(11) 0.0360(6) Uani 1 1 d . . . . .
C10 C 0.33886(18) 0.7436(7) 0.74561(15) 0.0496(8) Uani 1 1 d . . . . .
H10 H 0.311020 0.614166 0.721050 0.060 Uiso 1 1 calc R U . . .
C7 C 0.41836(18) 1.1264(8) 0.81627(14) 0.0510(8) Uani 1 1 d . . . . .
H7 H 0.445095 1.259512 0.840496 0.061 Uiso 1 1 calc R U . . .
C9 C 0.32204(19) 0.7791(9) 0.80161(17) 0.0575(9) Uani 1 1 d . . . . .
H9 H 0.283738 0.671131 0.815864 0.069 Uiso 1 1 calc R U . . .
C8 C 0.3615(2) 0.9729(10) 0.83649(16) 0.0639(11) Uani 1 1 d . . . . .
H8 H 0.349443 1.000864 0.874594 0.077 Uiso 1 1 calc R U . . .

loop_
_atom_site_aniso_label
_atom_site_aniso_U_11
_atom_site_aniso_U_22
_atom_site_aniso_U_33
_atom_site_aniso_U_23
_atom_site_aniso_U_13
_atom_site_aniso_U_12
S1 0.0348(3) 0.0314(4) 0.0204(3) -0.0020(2) -0.0043(2) 0.0013(2)
O1 0.0415(10) 0.0382(11) 0.0312(9) -0.0005(8) -0.0017(8) -0.0053(9)
O3 0.0440(10) 0.0390(11) 0.0352(10) -0.0071(8) 0.0052(8) 0.0032(9)
O4 0.0593(13) 0.0401(12) 0.0311(10) -0.0084(9) -0.0141(9) 0.0052(10)
N1 0.0388(11) 0.0290(11) 0.0206(9) -0.0017(8) -0.0043(8) 0.0013(9)
N4 0.0351(10) 0.0325(12) 0.0178(9) 0.0006(8) -0.0045(8) 0.0023(9)
N3 0.0355(11) 0.0284(11) 0.0200(9) -0.0007(8) -0.0042(8) 0.0024(9)
N2 0.0382(11) 0.0283(11) 0.0212(9) -0.0006(8) -0.0026(8) 0.0041(9)
O2 0.0628(14) 0.0378(12) 0.0482(12) 0.0014(10) -0.0260(10) 0.0110(10)
N6 0.0385(11) 0.0296(12) 0.0248(10) -0.0025(9) -0.0033(8) 0.0047(9)
N5 0.0366(11) 0.0312(12) 0.0235(10) -0.0031(9) -0.0034(8) 0.0015(9)
N7 0.0455(12) 0.0308(12) 0.0227(10) 0.0006(9) 0.0015(9) -0.0018(10)
C2 0.0361(12) 0.0270(13) 0.0223(11) 0.0007(10) -0.0009(9) -0.0006(10)
C12 0.0362(12) 0.0239(12) 0.0201(10) 0.0015(9) -0.0008(9) -0.0003(10)
C13 0.0355(12) 0.0292(13) 0.0205(11) 0.0027(10) -0.0048(9) -0.0010(10)
C3 0.0325(12) 0.0292(13) 0.0207(11) 0.0008(10) -0.0039(9) -0.0012(10)
C14 0.0383(13) 0.0275(13) 0.0232(11) 0.0043(10) 0.0010(9) 0.0023(10)
C17 0.0339(12) 0.0299(13) 0.0224(11) 0.0023(10) -0.0014(9) 0.0011(10)
C1 0.0332(12) 0.0296(13) 0.0203(11) -0.0009(9) -0.0025(9) -0.0017(10)
C15 0.0413(13) 0.0268(13) 0.0193(11) 0.0015(9) 0.0003(9) -0.0020(11)
C16 0.0384(13) 0.0302(13) 0.0212(11) 0.0004(10) -0.0027(9) -0.0024(11)
C4 0.0425(14) 0.0452(17) 0.0212(11) -0.0068(11) -0.0056(10) 0.0005(12)
C5 0.0446(15) 0.0293(14) 0.0274(12) -0.0055(11) -0.0050(10) 0.0060(11)
C11 0.0443(15) 0.0342(15) 0.0399(15) -0.0070(12) -0.0024(12) 0.0072(12)
C6 0.0376(13) 0.0355(15) 0.0325(13) -0.0053(11) -0.0043(10) 0.0090(11)
C10 0.0408(16) 0.0435(18) 0.063(2) -0.0096(16) 0.0000(14) 0.0029(13)
C7 0.0398(15) 0.070(2) 0.0413(16) -0.0173(16) -0.0005(12) 0.0016(15)
C9 0.0392(16) 0.066(2) 0.068(2) -0.0025(19) 0.0099(15) 0.0015(16)
C8 0.0448(17) 0.100(3) 0.0481(18) -0.011(2) 0.0102(14) -0.002(2)

loop_
_atom_type_symbol
_atom_type_description
_atom_type_scat_dispersion_real
_atom_type_scat_dispersion_imag
_atom_type_scat_source
C C 0.0181 0.0091 'International Tables Vol C Tables 4.2.6.8 and 6.1.1.4'
H H 0.0000 0.0000 'International Tables Vol C Tables 4.2.6.8 and 6.1.1.4'
N N 0.0311 0.0180 'International Tables Vol C Tables 4.2.6.8 and 6.1.1.4'
O O 0.0492 0.0322 'International Tables Vol C Tables 4.2.6.8 and 6.1.1.4'
S S 0.3331 0.5567 'International Tables Vol C Tables 4.2.6.8 and 6.1.1.4'

loop_
_exptl_crystal_face_index_h
_exptl_crystal_face_index_k
_exptl_crystal_face_index_l
_exptl_crystal_face_perp_dist
-5 0 -12 0.0311
-3 3 1 0.2255
5 0 12 0.0218
-2 -3 -7 0.2263
10 0 -8 0.0191
-10 0 8 0.0191

loop_
_geom_angle_atom_site_label_1
_geom_angle_atom_site_label_2
_geom_angle_atom_site_label_3
_geom_angle
_geom_angle_site_symmetry_1
_geom_angle_site_symmetry_3
_geom_angle_publ_flag
C3 S1 C1 86.46(11) . . ?
C1 N1 C2 107.3(2) . . ?
C3 N4 N3 101.7(2) . . ?
N4 N3 C12 120.9(2) . . ?
N2 N3 N4 116.14(19) . . ?
N2 N3 C12 122.29(19) . . ?
C2 N2 N3 102.3(2) . . ?
O1 N6 O2 125.8(2) . . ?
O1 N6 C13 116.8(2) . . ?
O2 N6 C13 117.4(2) . . ?
C1 N5 C4 120.5(2) . . ?
C1 N5 C5 120.0(2) . . ?
C4 N5 C5 117.1(2) . . ?
O3 N7 O4 123.6(2) . . ?
O3 N7 C15 118.7(2) . . ?
O4 N7 C15 117.6(2) . . ?
N1 C2 C3 118.2(2) . . ?
N2 C2 N1 132.9(2) . . ?
N2 C2 C3 108.9(2) . . ?
N3 C12 C17 119.9(2) . . ?
C13 C12 N3 121.5(2) . . ?
C13 C12 C17 118.6(2) . . ?
C12 C13 N6 121.4(2) . . ?
C14 C13 N6 116.0(2) . . ?
C14 C13 C12 122.4(2) . . ?
N4 C3 S1 138.48(19) . . ?
N4 C3 C2 111.0(2) . . ?
C2 C3 S1 110.47(18) . . ?
C13 C14 H14 121.4 . . ?
C13 C14 C15 117.1(2) . . ?
C15 C14 H14 121.4 . . ?
C12 C17 H17 120.0 . . ?
C16 C17 C12 119.9(2) . . ?
C16 C17 H17 120.0 . . ?
N1 C1 S1 117.62(19) . . ?
N5 C1 S1 117.04(17) . . ?
N5 C1 N1 125.3(2) . . ?
C14 C15 N7 117.9(2) . . ?
C16 C15 N7 119.8(2) . . ?
C16 C15 C14 122.3(2) . . ?
C17 C16 H16 120.3 . . ?
C15 C16 C17 119.4(2) . . ?
C15 C16 H16 120.3 . . ?
N5 C4 H4A 109.5 . . ?
N5 C4 H4B 109.5 . . ?
N5 C4 H4C 109.5 . . ?
H4A C4 H4B 109.5 . . ?
H4A C4 H4C 109.5 . . ?
H4B C4 H4C 109.5 . . ?
N5 C5 H5A 109.5 . . ?
N5 C5 H5B 109.5 . . ?
N5 C5 C6 110.9(2) . . ?
H5A C5 H5B 108.0 . . ?
C6 C5 H5A 109.5 . . ?
C6 C5 H5B 109.5 . . ?
C6 C11 H11 119.8 . . ?
C10 C11 H11 119.8 . . ?
C10 C11 C6 120.4(3) . . ?
C11 C6 C5 120.2(3) . . ?
C11 C6 C7 119.2(3) . . ?
C7 C6 C5 120.6(3) . . ?
C11 C10 H10 119.9 . . ?
C11 C10 C9 120.2(3) . . ?
C9 C10 H10 119.9 . . ?
C6 C7 H7 119.9 . . ?
C8 C7 C6 120.3(3) . . ?
C8 C7 H7 119.9 . . ?
C10 C9 H9 120.3 . . ?
C8 C9 C10 119.4(3) . . ?
C8 C9 H9 120.3 . . ?
C7 C8 C9 120.4(3) . . ?
C7 C8 H8 119.8 . . ?
C9 C8 H8 119.8 . . ?

loop_
_geom_bond_atom_site_label_1
_geom_bond_atom_site_label_2
_geom_bond_distance
_geom_bond_site_symmetry_2
_geom_bond_publ_flag
S1 C3 1.728(2) . ?
S1 C1 1.811(3) . ?
O1 N6 1.214(3) . ?
O3 N7 1.224(3) . ?
O4 N7 1.225(3) . ?
N1 C2 1.361(3) . ?
N1 C1 1.328(3) . ?
N4 N3 1.369(3) . ?
N4 C3 1.310(3) . ?
N3 N2 1.363(3) . ?
N3 C12 1.398(3) . ?
N2 C2 1.328(3) . ?
O2 N6 1.216(3) . ?
N6 C13 1.479(3) . ?
N5 C1 1.328(3) . ?
N5 C4 1.468(3) . ?
N5 C5 1.475(3) . ?
N7 C15 1.462(3) . ?
C2 C3 1.418(3) . ?
C12 C13 1.395(4) . ?
C12 C17 1.398(3) . ?
C13 C14 1.369(4) . ?
C14 H14 0.9500 . ?
C14 C15 1.396(4) . ?
C17 H17 0.9500 . ?
C17 C16 1.382(4) . ?
C15 C16 1.377(4) . ?
C16 H16 0.9500 . ?
C4 H4A 0.9800 . ?
C4 H4B 0.9800 . ?
C4 H4C 0.9800 . ?
C5 H5A 0.9900 . ?
C5 H5B 0.9900 . ?
C5 C6 1.506(4) . ?
C11 H11 0.9500 . ?
C11 C6 1.387(4) . ?
C11 C10 1.381(5) . ?
C6 C7 1.388(4) . ?
C10 H10 0.9500 . ?
C10 C9 1.387(5) . ?
C7 H7 0.9500 . ?
C7 C8 1.382(5) . ?
C9 H9 0.9500 . ?
C9 C8 1.382(6) . ?
C8 H8 0.9500 . ?

loop_
_geom_torsion_atom_site_label_1
_geom_torsion_atom_site_label_2
_geom_torsion_atom_site_label_3
_geom_torsion_atom_site_label_4
_geom_torsion
_geom_torsion_site_symmetry_1
_geom_torsion_site_symmetry_2
_geom_torsion_site_symmetry_3
_geom_torsion_site_symmetry_4
_geom_torsion_publ_flag
O1 N6 C13 C12 -63.6(3) . . . . ?
O1 N6 C13 C14 113.3(3) . . . . ?
O3 N7 C15 C14 0.5(3) . . . . ?
O3 N7 C15 C16 -178.8(2) . . . . ?
O4 N7 C15 C14 178.9(2) . . . . ?
O4 N7 C15 C16 -0.4(4) . . . . ?
N1 C2 C3 S1 0.5(3) . . . . ?
N1 C2 C3 N4 179.5(2) . . . . ?
N4 N3 N2 C2 1.6(3) . . . . ?
N4 N3 C12 C13 -24.6(4) . . . . ?
N4 N3 C12 C17 153.7(2) . . . . ?
N3 N4 C3 S1 178.9(2) . . . . ?
N3 N4 C3 C2 0.4(3) . . . . ?
N3 N2 C2 N1 -179.9(3) . . . . ?
N3 N2 C2 C3 -1.2(3) . . . . ?
N3 C12 C13 N6 -10.9(4) . . . . ?
N3 C12 C13 C14 172.4(2) . . . . ?
N3 C12 C17 C16 -175.0(2) . . . . ?
N2 N3 C12 C13 164.9(2) . . . . ?
N2 N3 C12 C17 -16.9(4) . . . . ?
N2 C2 C3 S1 -178.41(18) . . . . ?
N2 C2 C3 N4 0.5(3) . . . . ?
O2 N6 C13 C12 118.3(3) . . . . ?
O2 N6 C13 C14 -64.8(3) . . . . ?
N6 C13 C14 C15 -173.0(2) . . . . ?
N5 C5 C6 C11 -85.5(3) . . . . ?
N5 C5 C6 C7 91.3(3) . . . . ?
N7 C15 C16 C17 176.0(2) . . . . ?
C2 N1 C1 S1 -0.3(3) . . . . ?
C2 N1 C1 N5 -179.5(3) . . . . ?
C12 N3 N2 C2 172.5(2) . . . . ?
C12 C13 C14 C15 3.8(4) . . . . ?
C12 C17 C16 C15 1.1(4) . . . . ?
C13 C12 C17 C16 3.3(4) . . . . ?
C13 C14 C15 N7 -178.4(2) . . . . ?
C13 C14 C15 C16 0.8(4) . . . . ?
C3 S1 C1 N1 0.5(2) . . . . ?
C3 S1 C1 N5 179.8(2) . . . . ?
C3 N4 N3 N2 -1.2(3) . . . . ?
C3 N4 N3 C12 -172.3(2) . . . . ?
C14 C15 C16 C17 -3.2(4) . . . . ?
C17 C12 C13 N6 170.8(2) . . . . ?
C17 C12 C13 C14 -5.9(4) . . . . ?
C1 S1 C3 N4 -179.0(3) . . . . ?
C1 S1 C3 C2 -0.52(19) . . . . ?
C1 N1 C2 N2 178.5(3) . . . . ?
C1 N1 C2 C3 -0.2(3) . . . . ?
C1 N5 C5 C6 91.8(3) . . . . ?
C4 N5 C1 S1 -8.2(3) . . . . ?
C4 N5 C1 N1 171.0(3) . . . . ?
C4 N5 C5 C6 -70.7(3) . . . . ?
C5 N5 C1 S1 -170.05(19) . . . . ?
C5 N5 C1 N1 9.2(4) . . . . ?
C5 C6 C7 C8 -175.5(3) . . . . ?
C11 C6 C7 C8 1.4(5) . . . . ?
C11 C10 C9 C8 1.7(5) . . . . ?
C6 C11 C10 C9 -0.5(5) . . . . ?
C6 C7 C8 C9 -0.2(6) . . . . ?
C10 C11 C6 C5 175.8(3) . . . . ?
C10 C11 C6 C7 -1.0(4) . . . . ?
C10 C9 C8 C7 -1.4(6) . . . . ?

loop_
_exptl_oxdiff_crystal_face_indexfrac_h
_exptl_oxdiff_crystal_face_indexfrac_k
_exptl_oxdiff_crystal_face_indexfrac_l
_exptl_oxdiff_crystal_face_x
_exptl_oxdiff_crystal_face_y
_exptl_oxdiff_crystal_face_z
-5.4159 -0.1474 -12.2664 -0.2789 -0.7988 0.5330
-3.1883 3.0722 0.6991 -0.2020 -0.5628 -0.8015
5.4989 0.0517 12.2089 0.2844 0.8139 -0.5066
-2.4036 -2.7448 -6.6115 -0.1706 0.0264 0.9850
10.3901 -0.0560 -7.9404 0.9743 -0.1259 0.1869
-10.3901 0.0560 7.9404 -0.9743 0.1259 -0.1869

loop_
_smtbx_masks_void_nr
_smtbx_masks_void_average_x
_smtbx_masks_void_average_y
_smtbx_masks_void_average_z
_smtbx_masks_void_volume
_smtbx_masks_void_count_electrons
_smtbx_masks_void_content
1 0.000 -0.303 0.500 174.5 34.0 ?
2 0.500 -0.843 1.000 174.5 34.0 ?
